data_4117204
loop_
_publ_author_name
'Yasushi Obora'
'Yasushi Tsuji'
'Kayo Nishiyama'
'Masahiro Ebihara'
'Takashi Kawamura'

_publ_section_title
;
 Structure and Fluxional Behavior of
 cis-Bis(stannyl)bis(phosphine)platinum: Oxidative Addition of
 Organodistannane to Platinum(0) Complex
;
_journal_name_full 'Journal of the American Chemical Society'
_journal_page_first 10922
_journal_page_last 10923
_journal_paper_doi 10.1021/ja9626392
_journal_volume 118
_journal_year 1996
_chemical_formula_moiety 'C48 H60 P2 Pt Sn2 '
_chemical_formula_sum 'C48 H60 P2 Pt Sn2'
_chemical_formula_weight 1131.42
_space_group_IT_number 15
_symmetry_cell_setting monoclinic
_symmetry_Int_Tables_number 15
_symmetry_space_group_name_Hall '-C 2yc'
_symmetry_space_group_name_H-M 'C 1 2/c 1'
_audit_creation_date 'Fri Aug  2 11:07:40 1996'
_audit_creation_method 'from TEXRAY.INF file'
_cell_angle_alpha 90
_cell_angle_beta 98.83(2)
_cell_angle_gamma 90
_cell_formula_units_Z 4
_cell_length_a 19.369(7)
_cell_length_b 13.645(5)
_cell_length_c 18.056(3)
_cell_measurement_reflns_used 25
_cell_measurement_temperature 137.2
_cell_measurement_theta_max 15.0
_cell_measurement_theta_min 12.6
_cell_volume 4715(3)
_computing_cell_refinement 'Rigaku/AFC Diffractometer Control'
_computing_data_collection 'Rigaku/AFC Diffractometer Control'
_computing_data_reduction teXsan
_computing_publication_material teXsan
_computing_structure_refinement teXsan
_computing_structure_solution SHELXS86
_diffrn_ambient_temperature 137.2
_diffrn_measurement_device 'Rigaku AFC7R'
_diffrn_measurement_method \w-2\q
_diffrn_orient_matrix_UB_11 0.04486
_diffrn_orient_matrix_UB_12 0.01487
_diffrn_orient_matrix_UB_13 0.03316
_diffrn_orient_matrix_UB_21 0.01453
_diffrn_orient_matrix_UB_22 0.04270
_diffrn_orient_matrix_UB_23 -0.04005
_diffrn_orient_matrix_UB_31 -0.02224
_diffrn_orient_matrix_UB_32 0.05770
_diffrn_orient_matrix_UB_33 0.02106
_diffrn_radiation_detector 'scintillation counter'
_diffrn_radiation_monochromator graphite
_diffrn_radiation_source 'Rigaku rotating anode'
_diffrn_radiation_type 'Mo K\a'
_diffrn_radiation_wavelength 0.7107
_diffrn_reflns_av_R_equivalents 0.0471
_diffrn_reflns_av_sigmaI/netI 0.000
_diffrn_reflns_limit_h_max 25
_diffrn_reflns_limit_h_min 0
_diffrn_reflns_limit_k_max 17
_diffrn_reflns_limit_k_min 0
_diffrn_reflns_limit_l_max 23
_diffrn_reflns_limit_l_min -23
_diffrn_reflns_number 5835
_diffrn_reflns_reduction_process 'Lp corrections applied'
_diffrn_reflns_theta_max 27.50
_diffrn_reflns_theta_min 1.50
_diffrn_standards_decay_% -0.21
_diffrn_standards_interval_count 150
_diffrn_standards_number 3
_exptl_absorpt_coefficient_mu 4.096
_exptl_absorpt_correction_T_max 1.000
_exptl_absorpt_correction_T_min 0.727
_exptl_absorpt_correction_type '\DF (DIFABS; Walker & Stuart, 1983)'
_exptl_crystal_colour orange
_exptl_crystal_density_diffrn 1.594
_exptl_crystal_description prismatic
_exptl_crystal_F_000 2224.00
_exptl_crystal_size_max 0.420
_exptl_crystal_size_mid 0.290
_exptl_crystal_size_min 0.280
_refine_diff_density_max 0.82
_refine_diff_density_min -0.89
_refine_ls_extinction_method none
_refine_ls_goodness_of_fit_obs 1.730
_refine_ls_hydrogen_treatment noref
_refine_ls_matrix_type full
_refine_ls_number_constraints 0
_refine_ls_number_parameters 240
_refine_ls_number_reflns 4530
_refine_ls_number_restraints 0
_refine_ls_R_factor_obs 0.0290
_refine_ls_shift/esd_max 0.5760
_refine_ls_shift/esd_mean 0.0000
_refine_ls_structure_factor_coef F
_refine_ls_weighting_details 'w = 1/[\s^2^(Fo) + 0.000009|Fo|^2^]'
_refine_ls_weighting_scheme calc
_refine_ls_wR_factor_obs 0.0270
_reflns_number_observed 4530
_reflns_number_total 5668
_reflns_observed_criterion >3.0sigma(I)
_cod_data_source_file ja9626392.cif
_cod_data_source_block JA9626392-208_[Pt(Ptol3)2(SnMe3)2]
_cod_depositor_comments
;
The following automatic conversions were performed:

'_refine_ls_weighting_scheme' value 'w = 1/[\s^2^(Fo) +
0.000009|Fo|^2^]' was changed to 'calc'. New tag
'_refine_ls_weighting_details' was created. The value of the new tag
was set to 'w = 1/[\s^2^(Fo) + 0.000009|Fo|^2^]'.

Automatic conversion script
Id: cif_fix_values 3143 2015-03-26 13:38:13Z robertas 
;
_cod_original_cell_volume 4715(2)
_cod_original_sg_symbol_H-M 'C 2/c '
_cod_original_formula_sum 'C48 H60 P2 Pt Sn2 '
_cod_database_code 4117204

loop_
_symmetry_equiv_pos_as_xyz
'   +x,   +y,   +z'
'1/2+x,1/2+y,   +z'
'   -x,   +y,1/2-z'
1/2-x,1/2+y,1/2-z
'   -x,   -y,   -z'
'1/2-x,1/2-y,   -z'
'   +x,   -y,1/2+z'
1/2+x,1/2-y,1/2+z

loop_
_atom_site_aniso_label
_atom_site_aniso_U_11
_atom_site_aniso_U_22
_atom_site_aniso_U_33
_atom_site_aniso_U_12
_atom_site_aniso_U_13
_atom_site_aniso_U_23
Pt(1) 0.0184(1) 0.0207(1) 0.0197(1) 0.0000 0.00263(9) 0.0000
Sn(1) 0.0331(2) 0.0269(2) 0.0285(2) -0.0055(2) 0.0053(1) 0.0031(1)
P(1) 0.0169(6) 0.0238(6) 0.0213(6) 0.0018(5) 0.0005(4) -0.0023(5)
C(1) 0.047(4) 0.087(5) 0.062(4) -0.038(4) -0.005(3) 0.015(4)
C(2) 0.106(6) 0.037(4) 0.042(3) 0.014(4) 0.013(3) 0.014(3)
C(3) 0.066(4) 0.050(4) 0.056(4) -0.006(3) 0.038(3) 0.010(3)
C(4) 0.017(2) 0.030(3) 0.018(2) -0.002(2) -0.005(2) -0.001(2)
C(5) 0.020(2) 0.028(3) 0.033(3) 0.001(2) -0.002(2) -0.003(2)
C(6) 0.025(3) 0.036(3) 0.045(3) -0.007(2) -0.001(2) -0.007(2)
C(7) 0.042(3) 0.029(3) 0.055(3) -0.013(3) 0.006(3) -0.009(3)
C(8) 0.042(3) 0.026(3) 0.045(3) 0.005(2) 0.004(2) -0.003(2)
C(9) 0.028(3) 0.030(3) 0.029(2) 0.000(2) 0.002(2) -0.006(2)
C(10) 0.069(5) 0.043(4) 0.134(7) -0.020(4) 0.040(5) -0.008(4)
C(11) 0.017(2) 0.037(3) 0.024(2) 0.005(2) 0.001(2) 0.002(2)
C(12) 0.023(2) 0.031(3) 0.043(3) 0.004(2) -0.001(2) 0.003(2)
C(13) 0.029(3) 0.040(3) 0.059(4) 0.007(3) -0.006(3) 0.017(3)
C(14) 0.023(3) 0.060(4) 0.033(3) 0.004(3) 0.000(2) 0.013(3)
C(15) 0.026(3) 0.057(4) 0.029(3) 0.002(3) -0.008(2) 0.000(2)
C(16) 0.025(3) 0.038(3) 0.032(3) 0.008(2) -0.002(2) -0.002(2)
C(17) 0.035(3) 0.084(5) 0.048(3) 0.008(3) -0.012(3) 0.027(3)
C(18) 0.020(2) 0.022(2) 0.024(2) 0.000(2) 0.003(2) 0.003(2)
C(19) 0.021(2) 0.051(3) 0.028(2) -0.004(2) 0.004(2) -0.001(2)
C(20) 0.020(3) 0.061(4) 0.039(3) 0.000(3) 0.001(2) 0.003(3)
C(21) 0.024(3) 0.037(3) 0.050(3) 0.000(2) 0.013(2) 0.002(3)
C(22) 0.038(3) 0.054(4) 0.041(3) 0.000(3) 0.016(2) -0.018(3)
C(23) 0.022(2) 0.054(4) 0.034(3) 0.000(3) 0.001(2) -0.015(3)
C(24) 0.034(3) 0.070(5) 0.079(4) 0.007(3) 0.025(3) -0.011(4)

loop_
_atom_site_label
_atom_site_fract_x
_atom_site_fract_y
_atom_site_fract_z
_atom_site_U_iso_or_equiv
_atom_site_thermal_displace_type
_atom_site_calc_flag
_atom_site_occupancy
_atom_site_refinement_flags
Pt1 0.0000 0.28515(2) 0.2500 0.01963(6) Uani d 0.50 S
Sn1 0.04738(2) 0.42954(3) 0.17553(2) 0.02940(9) Uani d 1.00 .
P1 -0.00528(6) 0.18169(9) 0.14881(6) 0.0209(3) Uani d 1.00 .
C1 0.1460(3) 0.4671(5) 0.2410(3) 0.067(2) Uani d 1.00 .
C2 -0.0080(4) 0.5658(4) 0.1497(3) 0.061(2) Uani d 1.00 .
C3 0.0772(3) 0.4011(4) 0.0675(3) 0.054(2) Uani d 1.00 .
C4 -0.0372(2) 0.0576(3) 0.1609(2) 0.023(1) Uani d 1.00 .
C5 -0.1044(2) 0.0489(4) 0.1812(2) 0.027(1) Uani d 1.00 .
C6 -0.1323(2) -0.0406(4) 0.1923(3) 0.036(1) Uani d 1.00 .
C7 -0.0962(3) -0.1260(4) 0.1845(3) 0.042(2) Uani d 1.00 .
C8 -0.0305(3) -0.1185(4) 0.1634(3) 0.038(2) Uani d 1.00 .
C9 -0.0014(2) -0.0282(4) 0.1522(2) 0.029(1) Uani d 1.00 .
C10 -0.1255(4) -0.2246(5) 0.2004(4) 0.079(3) Uani d 1.00 .
C11 -0.0707(2) 0.2174(4) 0.0685(2) 0.026(1) Uani d 1.00 .
C12 -0.1012(2) 0.3101(4) 0.0649(3) 0.033(1) Uani d 1.00 .
C13 -0.1519(3) 0.3357(4) 0.0042(3) 0.044(2) Uani d 1.00 .
C14 -0.1736(2) 0.2695(4) -0.0529(3) 0.039(2) Uani d 1.00 .
C15 -0.1448(2) 0.1767(4) -0.0482(3) 0.039(2) Uani d 1.00 .
C16 -0.0945(2) 0.1506(4) 0.0120(3) 0.032(1) Uani d 1.00 .
C17 -0.2297(3) 0.2972(5) -0.1174(3) 0.058(2) Uani d 1.00 .
C18 0.0760(2) 0.1606(3) 0.1116(2) 0.022(1) Uani d 1.00 .
C19 0.1380(2) 0.1735(4) 0.1596(2) 0.034(1) Uani d 1.00 .
C20 0.2012(2) 0.1522(4) 0.1370(3) 0.041(2) Uani d 1.00 .
C21 0.2050(2) 0.1230(4) 0.0644(3) 0.036(1) Uani d 1.00 .
C22 0.1437(3) 0.1129(4) 0.0163(3) 0.043(2) Uani d 1.00 .
C23 0.0795(2) 0.1315(4) 0.0393(3) 0.037(1) Uani d 1.00 .
C24 0.2742(3) 0.1043(5) 0.0383(3) 0.059(2) Uani d 1.00 .
H1A 0.1510 0.4365 0.2893 0.0766 Uiso calc 1.00 .
H1B 0.1504 0.5361 0.2477 0.0766 Uiso calc 1.00 .
H1C 0.1840 0.4448 0.2163 0.0766 Uiso calc 1.00 .
H2A 0.0211 0.6139 0.1317 0.0687 Uiso calc 1.00 .
H2B -0.0247 0.5918 0.1933 0.0687 Uiso calc 1.00 .
H2C -0.0480 0.5560 0.1117 0.0687 Uiso calc 1.00 .
H3A 0.0905 0.4608 0.0445 0.0620 Uiso calc 1.00 .
H3B 0.1151 0.3564 0.0705 0.0620 Uiso calc 1.00 .
H3C 0.0386 0.3736 0.0333 0.0620 Uiso calc 1.00 .
H5 -0.1313 0.1080 0.1877 0.0333 Uiso calc 1.00 .
H6 -0.1794 -0.0455 0.2049 0.0419 Uiso calc 1.00 .
H8 -0.0044 -0.1782 0.1563 0.0455 Uiso calc 1.00 .
H9 0.0450 -0.0248 0.1372 0.0358 Uiso calc 1.00 .
H10A -0.1725 -0.2186 0.2112 0.0897 Uiso calc 1.00 .
H10B -0.1242 -0.2686 0.1613 0.0897 Uiso calc 1.00 .
H10C -0.0983 -0.2522 0.2460 0.0897 Uiso calc 1.00 .
H12 -0.0869 0.3567 0.1049 0.0398 Uiso calc 1.00 .
H13 -0.1723 0.4010 0.0024 0.0531 Uiso calc 1.00 .
H15 -0.1597 0.1298 -0.0876 0.0466 Uiso calc 1.00 .
H16 -0.0756 0.0841 0.0156 0.0388 Uiso calc 1.00 .
H17A -0.2580 0.2430 -0.1350 0.0667 Uiso calc 1.00 .
H17B -0.2101 0.3252 -0.1579 0.0667 Uiso calc 1.00 .
H17C -0.2606 0.3471 -0.1009 0.0667 Uiso calc 1.00 .
H19 0.1369 0.1982 0.2105 0.0406 Uiso calc 1.00 .
H20 0.2439 0.1575 0.1730 0.0479 Uiso calc 1.00 .
H22 0.1446 0.0926 -0.0354 0.0506 Uiso calc 1.00 .
H23 0.0368 0.1229 0.0040 0.0433 Uiso calc 1.00 .
H24A 0.2987 0.1639 0.0319 0.0706 Uiso calc 1.00 .
H24B 0.3051 0.0661 0.0763 0.0706 Uiso calc 1.00 .
H24C 0.2699 0.0677 -0.0068 0.0706 Uiso calc 1.00 .

loop_
_atom_type_symbol
_atom_type_oxidation_number
_atom_type_number_in_cell
_atom_type_scat_dispersion_real
_atom_type_scat_dispersion_imag
_atom_type_scat_source
Pt 0 4 -1.703 8.390
;International Tables for Crystallography
(1992, Vol. C, Tables 4.2.6.8 and 6.1.1.1)
;
P 0 8 0.102 0.094
;International Tables for Crystallography
(1992, Vol. C, Tables 4.2.6.8 and 6.1.1.1)
;
Sn 0 8 -0.654 1.425
;International Tables for Crystallography
(1992, Vol. C, Tables 4.2.6.8 and 6.1.1.1)
;
C 0 192 0.003 0.002
;International Tables for Crystallography
(1992, Vol. C, Tables 4.2.6.8 and 6.1.1.1)
;
H 0 240 0.000 0.000
;International Tables for Crystallography
(1992, Vol. C, Table 6.1.1.2)
;

loop_
_geom_angle_atom_site_label_1
_geom_angle_atom_site_label_2
_geom_angle_atom_site_label_3
_geom_angle
_geom_angle_site_symmetry_1
_geom_angle_site_symmetry_2
_geom_angle_site_symmetry_3
_geom_angle_publ_flag
Sn(1) Pt(1) Sn(1) 82.91(2) 1_555 1_555 2_555 yes
Sn(1) Pt(1) P(1) 91.73(3) 1_555 1_555 1_555 yes
Sn(1) Pt(1) P(1) 152.92(3) 1_555 1_555 2_555 yes
Sn(1) Pt(1) P(1) 152.92(3) 2_555 1_555 1_555 yes
Sn(1) Pt(1) P(1) 91.73(3) 2_555 1_555 2_555 yes
P(1) Pt(1) P(1) 104.22(6) 1_555 1_555 2_555 yes
Pt(1) Sn(1) C(1) 104.4(2) 1_555 1_555 1_555 yes
Pt(1) Sn(1) C(2) 123.7(2) 1_555 1_555 1_555 yes
Pt(1) Sn(1) C(3) 119.4(2) 1_555 1_555 1_555 yes
C(1) Sn(1) C(2) 106.5(3) 1_555 1_555 1_555 yes
C(1) Sn(1) C(3) 101.7(2) 1_555 1_555 1_555 yes
C(2) Sn(1) C(3) 98.8(2) 1_555 1_555 1_555 yes
Pt(1) P(1) C(4) 116.6(1) 1_555 1_555 1_555 yes
Pt(1) P(1) C(11) 113.9(2) 1_555 1_555 1_555 yes
Pt(1) P(1) C(18) 117.0(1) 1_555 1_555 1_555 yes
C(4) P(1) C(11) 97.8(2) 1_555 1_555 1_555 yes
C(4) P(1) C(18) 103.0(2) 1_555 1_555 1_555 yes
C(11) P(1) C(18) 106.2(2) 1_555 1_555 1_555 yes
Sn(1) C(1) H(1A) 110.8(4) 1_555 1_555 1_555 no
Sn(1) C(1) H(1B) 111.2(5) 1_555 1_555 1_555 no
Sn(1) C(1) H(1C) 110.2(5) 1_555 1_555 1_555 no
H(1A) C(1) H(1B) 108.8(6) 1_555 1_555 1_555 no
H(1A) C(1) H(1C) 107.7(7) 1_555 1_555 1_555 no
H(1B) C(1) H(1C) 108.0(5) 1_555 1_555 1_555 no
Sn(1) C(2) H(2A) 111.5(5) 1_555 1_555 1_555 no
Sn(1) C(2) H(2B) 110.9(4) 1_555 1_555 1_555 no
Sn(1) C(2) H(2C) 110.7(4) 1_555 1_555 1_555 no
H(2A) C(2) H(2B) 108.4(6) 1_555 1_555 1_555 no
H(2A) C(2) H(2C) 107.8(5) 1_555 1_555 1_555 no
H(2B) C(2) H(2C) 107.4(7) 1_555 1_555 1_555 no
Sn(1) C(3) H(3A) 111.2(4) 1_555 1_555 1_555 no
Sn(1) C(3) H(3B) 112.1(4) 1_555 1_555 1_555 no
Sn(1) C(3) H(3C) 111.0(4) 1_555 1_555 1_555 no
H(3A) C(3) H(3B) 108.2(5) 1_555 1_555 1_555 no
H(3A) C(3) H(3C) 106.4(5) 1_555 1_555 1_555 no
H(3B) C(3) H(3C) 107.6(6) 1_555 1_555 1_555 no
P(1) C(4) C(5) 116.9(4) 1_555 1_555 1_555 yes
P(1) C(4) C(9) 125.9(3) 1_555 1_555 1_555 yes
C(5) C(4) C(9) 117.3(4) 1_555 1_555 1_555 yes
C(4) C(5) C(6) 121.1(5) 1_555 1_555 1_555 yes
C(4) C(5) H(5) 119.5(5) 1_555 1_555 1_555 no
C(6) C(5) H(5) 119.4(4) 1_555 1_555 1_555 no
C(5) C(6) C(7) 121.6(5) 1_555 1_555 1_555 yes
C(5) C(6) H(6) 120.1(5) 1_555 1_555 1_555 no
C(7) C(6) H(6) 118.3(5) 1_555 1_555 1_555 no
C(6) C(7) C(8) 117.9(5) 1_555 1_555 1_555 yes
C(6) C(7) C(10) 121.6(5) 1_555 1_555 1_555 yes
C(8) C(7) C(10) 120.5(5) 1_555 1_555 1_555 yes
C(7) C(8) C(9) 121.2(5) 1_555 1_555 1_555 yes
C(7) C(8) H(8) 119.4(5) 1_555 1_555 1_555 no
C(9) C(8) H(8) 119.4(5) 1_555 1_555 1_555 no
C(4) C(9) C(8) 120.9(4) 1_555 1_555 1_555 yes
C(4) C(9) H(9) 119.3(5) 1_555 1_555 1_555 no
C(8) C(9) H(9) 119.7(5) 1_555 1_555 1_555 no
C(7) C(10) H(10A) 111.0(6) 1_555 1_555 1_555 no
C(7) C(10) H(10B) 112.1(6) 1_555 1_555 1_555 no
C(7) C(10) H(10C) 109.5(6) 1_555 1_555 1_555 no
H(10A) C(10) H(10B) 110.2(7) 1_555 1_555 1_555 no
H(10A) C(10) H(10C) 105.4(7) 1_555 1_555 1_555 no
H(10B) C(10) H(10C) 108.4(7) 1_555 1_555 1_555 no
P(1) C(11) C(12) 120.9(4) 1_555 1_555 1_555 yes
P(1) C(11) C(16) 121.0(4) 1_555 1_555 1_555 yes
C(12) C(11) C(16) 118.0(4) 1_555 1_555 1_555 yes
C(11) C(12) C(13) 120.3(5) 1_555 1_555 1_555 yes
C(11) C(12) H(12) 119.3(4) 1_555 1_555 1_555 no
C(13) C(12) H(12) 120.4(5) 1_555 1_555 1_555 no
C(12) C(13) C(14) 121.1(5) 1_555 1_555 1_555 yes
C(12) C(13) H(13) 119.1(5) 1_555 1_555 1_555 no
C(14) C(13) H(13) 119.8(5) 1_555 1_555 1_555 no
C(13) C(14) C(15) 118.6(4) 1_555 1_555 1_555 yes
C(13) C(14) C(17) 120.7(5) 1_555 1_555 1_555 yes
C(15) C(14) C(17) 120.7(5) 1_555 1_555 1_555 yes
C(14) C(15) C(16) 120.7(5) 1_555 1_555 1_555 yes
C(14) C(15) H(15) 119.3(5) 1_555 1_555 1_555 no
C(16) C(15) H(15) 120.0(5) 1_555 1_555 1_555 no
C(11) C(16) C(15) 121.2(5) 1_555 1_555 1_555 yes
C(11) C(16) H(16) 118.8(4) 1_555 1_555 1_555 no
C(15) C(16) H(16) 120.0(5) 1_555 1_555 1_555 no
C(14) C(17) H(17A) 111.9(5) 1_555 1_555 1_555 no
C(14) C(17) H(17B) 111.5(5) 1_555 1_555 1_555 no
C(14) C(17) H(17C) 109.8(5) 1_555 1_555 1_555 no
H(17A) C(17) H(17B) 109.5(6) 1_555 1_555 1_555 no
H(17A) C(17) H(17C) 107.2(5) 1_555 1_555 1_555 no
H(17B) C(17) H(17C) 106.7(6) 1_555 1_555 1_555 no
P(1) C(18) C(19) 116.1(3) 1_555 1_555 1_555 yes
P(1) C(18) C(23) 124.4(3) 1_555 1_555 1_555 yes
C(19) C(18) C(23) 119.4(4) 1_555 1_555 1_555 yes
C(18) C(19) C(20) 120.2(4) 1_555 1_555 1_555 yes
C(18) C(19) H(19) 124.1(5) 1_555 1_555 1_555 no
C(20) C(19) H(19) 115.7(4) 1_555 1_555 1_555 no
C(19) C(20) C(21) 120.6(4) 1_555 1_555 1_555 yes
C(19) C(20) H(20) 120.1(5) 1_555 1_555 1_555 no
C(21) C(20) H(20) 119.3(5) 1_555 1_555 1_555 no
C(20) C(21) C(22) 117.6(4) 1_555 1_555 1_555 yes
C(20) C(21) C(24) 121.6(5) 1_555 1_555 1_555 yes
C(22) C(21) C(24) 120.7(5) 1_555 1_555 1_555 yes
C(21) C(22) C(23) 121.3(5) 1_555 1_555 1_555 yes
C(21) C(22) H(22) 119.6(5) 1_555 1_555 1_555 no
C(23) C(22) H(22) 119.1(5) 1_555 1_555 1_555 no
C(18) C(23) C(22) 120.8(4) 1_555 1_555 1_555 yes
C(18) C(23) H(23) 119.8(4) 1_555 1_555 1_555 no
C(22) C(23) H(23) 119.4(5) 1_555 1_555 1_555 no
C(21) C(24) H(24A) 112.0(6) 1_555 1_555 1_555 no
C(21) C(24) H(24B) 110.0(5) 1_555 1_555 1_555 no
C(21) C(24) H(24C) 113.0(5) 1_555 1_555 1_555 no
H(24A) C(24) H(24B) 105.9(6) 1_555 1_555 1_555 no
H(24A) C(24) H(24C) 109.0(6) 1_555 1_555 1_555 no
H(24B) C(24) H(24C) 106.5(6) 1_555 1_555 1_555 no

loop_
_geom_bond_atom_site_label_1
_geom_bond_atom_site_label_2
_geom_bond_distance
_geom_bond_site_symmetry_1
_geom_bond_site_symmetry_2
_geom_bond_publ_flag
Pt(1) Sn(1) 2.6289(4) 1_555 1_555 yes
Pt(1) Sn(1) 2.6289(4) 1_555 2_555 yes
Pt(1) P(1) 2.299(1) 1_555 1_555 yes
Pt(1) P(1) 2.299(1) 1_555 2_555 yes
Sn(1) C(1) 2.149(6) 1_555 1_555 yes
Sn(1) C(2) 2.161(6) 1_555 1_555 yes
Sn(1) C(3) 2.154(5) 1_555 1_555 yes
P(1) C(4) 1.827(5) 1_555 1_555 yes
P(1) C(11) 1.839(4) 1_555 1_555 yes
P(1) C(18) 1.828(4) 1_555 1_555 yes
C(1) H(1A) 0.958 1_555 1_555 no
C(1) H(1B) 0.951 1_555 1_555 no
C(1) H(1C) 0.967 1_555 1_555 no
C(2) H(2A) 0.953 1_555 1_555 no
C(2) H(2B) 0.963 1_555 1_555 no
C(2) H(2C) 0.962 1_555 1_555 no
C(3) H(3A) 0.967 1_555 1_555 no
C(3) H(3B) 0.948 1_555 1_555 no
C(3) H(3C) 0.969 1_555 1_555 no
C(4) C(5) 1.410(6) 1_555 1_555 yes
C(4) C(9) 1.383(6) 1_555 1_555 yes
C(5) C(6) 1.364(6) 1_555 1_555 yes
C(5) H(5) 0.977 1_555 1_555 no
C(6) C(7) 1.377(7) 1_555 1_555 yes
C(6) H(6) 0.975 1_555 1_555 no
C(7) C(8) 1.387(7) 1_555 1_555 yes
C(7) C(10) 1.505(8) 1_555 1_555 yes
C(8) C(9) 1.383(7) 1_555 1_555 yes
C(8) H(8) 0.977 1_555 1_555 no
C(9) H(9) 0.978 1_555 1_555 no
C(10) H(10A) 0.963 1_555 1_555 no
C(10) H(10B) 0.931 1_555 1_555 no
C(10) H(10C) 0.982 1_555 1_555 no
C(11) C(12) 1.394(6) 1_555 1_555 yes
C(11) C(16) 1.392(6) 1_555 1_555 yes
C(12) C(13) 1.399(6) 1_555 1_555 yes
C(12) H(12) 0.969 1_555 1_555 no
C(13) C(14) 1.386(7) 1_555 1_555 yes
C(13) H(13) 0.974 1_555 1_555 no
C(14) C(15) 1.382(7) 1_555 1_555 yes
C(14) C(17) 1.514(6) 1_555 1_555 yes
C(15) C(16) 1.391(6) 1_555 1_555 yes
C(15) H(15) 0.967 1_555 1_555 no
C(16) H(16) 0.976 1_555 1_555 no
C(17) H(17A) 0.946 1_555 1_555 no
C(17) H(17B) 0.954 1_555 1_555 no
C(17) H(17C) 0.982 1_555 1_555 no
C(18) C(19) 1.336(6) 1_555 1_555 yes
C(18) C(23) 1.376(6) 1_555 1_555 yes
C(19) C(20) 1.432(6) 1_555 1_555 yes
C(19) H(19) 0.975 1_555 1_555 no
C(20) C(21) 1.383(7) 1_555 1_555 yes
C(20) H(20) 0.973 1_555 1_555 no
C(21) C(22) 1.368(7) 1_555 1_555 yes
C(21) C(24) 1.509(7) 1_555 1_555 yes
C(22) C(23) 1.393(6) 1_555 1_555 yes
C(22) H(22) 0.975 1_555 1_555 no
C(23) H(23) 0.971 1_555 1_555 no
C(24) H(24A) 0.957 1_555 1_555 no
C(24) H(24B) 0.987 1_555 1_555 no
C(24) H(24C) 0.948 1_555 1_555 no
